data_1557172
loop_
_publ_author_name
'Jiang, Jinxing'
'Cui, Yaqin'
'Lu, Yaguang'
'Zhang, Bin'
'Pan, Xiaobo'
'Wu, Jincai'

_publ_section_title
;
 Weak Lewis Pairs as Catalysts for Highly Isoselective Ring-Opening
 Polymerization of Epimerically Labile rac-O-Carboxyanhydride of Mandelic
 Acid
;
_journal_name_full Macromolecules
_journal_paper_doi 10.1021/acs.macromol.9b02302
_journal_year 2020
_chemical_formula_moiety 'C36 H51 F N2 O2 Zn'
_chemical_formula_sum 'C36 H51 F N2 O2 Zn'
_chemical_formula_weight 628.15
_space_group_crystal_system monoclinic
_space_group_IT_number 14
_space_group_name_Hall '-P 2ybc'
_space_group_name_H-M_alt 'P 1 21/c 1'
_atom_sites_solution_hydrogens geom
_atom_sites_solution_primary direct
_audit_creation_date 2019-01-03
_audit_creation_method
;
Olex2 1.2
(compiled 2018.05.29 svn.r3508 for OlexSys, GUI svn.r5506)
;
_cell_angle_alpha 90
_cell_angle_beta 105.1997(18)
_cell_angle_gamma 90
_cell_formula_units_Z 4
_cell_length_a 15.3766(2)
_cell_length_b 17.6353(3)
_cell_length_c 13.5710(3)
_cell_measurement_reflns_used 6156
_cell_measurement_temperature 292.7(2)
_cell_measurement_theta_max 69.7830
_cell_measurement_theta_min 6.4270
_cell_volume 3551.32(11)
_computing_cell_refinement
;
CrysAlisPro, Agilent Technologies,
Version 1.171.36.28 (release 01-02-2013 CrysAlis171 .NET)
(compiled Feb  1 2013,16:14:44)
;
_computing_data_collection
;
CrysAlisPro, Agilent Technologies,
Version 1.171.36.28 (release 01-02-2013 CrysAlis171 .NET)
(compiled Feb  1 2013,16:14:44)
;
_computing_data_reduction
;
CrysAlisPro, Agilent Technologies,
Version 1.171.36.28 (release 01-02-2013 CrysAlis171 .NET)
(compiled Feb  1 2013,16:14:44)
;
_computing_molecular_graphics 'Olex2 (Dolomanov et al., 2009)'
_computing_publication_material 'Olex2 (Dolomanov et al., 2009)'
_computing_structure_refinement 'ShelXL (Sheldrick, 2015)'
_computing_structure_solution 'ShelXS (Sheldrick, 2008)'
_diffrn_ambient_temperature 292.7(2)
_diffrn_detector_area_resol_mean 16.0733
_diffrn_measured_fraction_theta_full 0.963
_diffrn_measured_fraction_theta_max 0.952
_diffrn_measurement_details
;
#__ type_ start__ end____ width___ exp.time_
  1 omega  -78.00  -51.00   1.0000    1.0000
omega____ theta____ kappa____ phi______ frames
    -       -8.5000  178.0000 -120.0000 27

#__ type_ start__ end____ width___ exp.time_
  2 omega  -83.00  -35.00   1.0000    1.0000
omega____ theta____ kappa____ phi______ frames
    -       -8.5000  178.0000 -180.0000 48

#__ type_ start__ end____ width___ exp.time_
  3 omega  -11.00   47.00   1.0000    1.0000
omega____ theta____ kappa____ phi______ frames
    -       -8.5000   50.0000   60.0000 58

#__ type_ start__ end____ width___ exp.time_
  4 omega   32.00  123.00   1.0000    1.0000
omega____ theta____ kappa____ phi______ frames
    -       54.0000   57.0000   90.0000 91

#__ type_ start__ end____ width___ exp.time_
  5 omega  -11.00   61.00   1.0000    1.0000
omega____ theta____ kappa____ phi______ frames
    -       54.0000  -57.0000  120.0000 72

#__ type_ start__ end____ width___ exp.time_
  6 omega  150.00  177.00   1.0000    3.0000
omega____ theta____ kappa____ phi______ frames
    -      108.0000  111.0000   60.0000 27

#__ type_ start__ end____ width___ exp.time_
  7 omega   35.00  107.00   1.0000    3.0000
omega____ theta____ kappa____ phi______ frames
    -      108.0000 -111.0000  120.0000 72

#__ type_ start__ end____ width___ exp.time_
  8 omega   38.00   90.00   1.0000    3.0000
omega____ theta____ kappa____ phi______ frames
    -      108.0000  -38.0000   90.0000 52

#__ type_ start__ end____ width___ exp.time_
  9 omega   53.00   79.00   1.0000    3.0000
omega____ theta____ kappa____ phi______ frames
    -      108.0000  -38.0000    0.0000 26

#__ type_ start__ end____ width___ exp.time_
 10 omega   40.00   91.00   1.0000    3.0000
omega____ theta____ kappa____ phi______ frames
    -      108.0000  -38.0000 -180.0000 51

#__ type_ start__ end____ width___ exp.time_
 11 omega   99.00  161.00   1.0000    3.0000
omega____ theta____ kappa____ phi______ frames
    -      108.0000   63.0000 -150.0000 62

#__ type_ start__ end____ width___ exp.time_
 12 omega  110.00  136.00   1.0000    3.0000
omega____ theta____ kappa____ phi______ frames
    -      108.0000  111.0000   60.0000 26

#__ type_ start__ end____ width___ exp.time_
 13 omega  153.00  178.00   1.0000    3.0000
omega____ theta____ kappa____ phi______ frames
    -      108.0000  111.0000  -60.0000 25

#__ type_ start__ end____ width___ exp.time_
 14 omega   37.00   73.00   1.0000    3.0000
omega____ theta____ kappa____ phi______ frames
    -      108.0000  -25.0000  -30.0000 36

#__ type_ start__ end____ width___ exp.time_
 15 omega   55.00   80.00   1.0000    3.0000
omega____ theta____ kappa____ phi______ frames
    -      108.0000  -25.0000   90.0000 25

#__ type_ start__ end____ width___ exp.time_
 16 omega   35.00   92.00   1.0000    3.0000
omega____ theta____ kappa____ phi______ frames
    -      108.0000  -25.0000   30.0000 57

#__ type_ start__ end____ width___ exp.time_
 17 omega   44.00  132.00   1.0000    3.0000
omega____ theta____ kappa____ phi______ frames
    -      108.0000  -63.0000   90.0000 88

#__ type_ start__ end____ width___ exp.time_
 18 omega   35.00   91.00   1.0000    3.0000
omega____ theta____ kappa____ phi______ frames
    -      108.0000  -38.0000 -120.0000 56

#__ type_ start__ end____ width___ exp.time_
 19 omega  103.00  129.00   1.0000    3.0000
omega____ theta____ kappa____ phi______ frames
    -      108.0000  111.0000  120.0000 26

#__ type_ start__ end____ width___ exp.time_
 20 omega   76.00  144.00   1.0000    3.0000
omega____ theta____ kappa____ phi______ frames
    -      108.0000   77.0000 -120.0000 68
;
_diffrn_measurement_device_type 'SuperNova, Dual, Cu at zero, Eos'
_diffrn_measurement_method '\w scans'
_diffrn_orient_matrix_UB_11 -0.0213663000
_diffrn_orient_matrix_UB_12 -0.0545806000
_diffrn_orient_matrix_UB_13 -0.0917949000
_diffrn_orient_matrix_UB_21 0.0287001000
_diffrn_orient_matrix_UB_22 0.0611969000
_diffrn_orient_matrix_UB_23 -0.0661512000
_diffrn_orient_matrix_UB_31 0.0975113000
_diffrn_orient_matrix_UB_32 -0.0299928000
_diffrn_orient_matrix_UB_33 0.0321723000
_diffrn_radiation_monochromator mirror
_diffrn_radiation_type CuK\a
_diffrn_radiation_wavelength 1.54184
_diffrn_reflns_av_R_equivalents 0.0233
_diffrn_reflns_av_unetI/netI 0.0296
_diffrn_reflns_Laue_measured_fraction_full 0.963
_diffrn_reflns_Laue_measured_fraction_max 0.952
_diffrn_reflns_limit_h_max 18
_diffrn_reflns_limit_h_min -13
_diffrn_reflns_limit_k_max 18
_diffrn_reflns_limit_k_min -21
_diffrn_reflns_limit_l_max 16
_diffrn_reflns_limit_l_min -16
_diffrn_reflns_number 14871
_diffrn_reflns_point_group_measured_fraction_full 0.963
_diffrn_reflns_point_group_measured_fraction_max 0.952
_diffrn_reflns_theta_full 67.684
_diffrn_reflns_theta_max 69.781
_diffrn_reflns_theta_min 3.893
_diffrn_source 'SuperNova (Cu) X-ray Source'
_exptl_absorpt_coefficient_mu 1.240
_exptl_absorpt_correction_T_max 1.00000
_exptl_absorpt_correction_T_min 0.62570
_exptl_absorpt_correction_type multi-scan
_exptl_absorpt_process_details
;
CrysAlisPro, Agilent Technologies,
Version 1.171.36.28 (release 01-02-2013 CrysAlis171 .NET)
(compiled Feb  1 2013,16:14:44)
Empirical absorption correction using spherical harmonics,
 implemented in SCALE3 ABSPACK scaling algorithm.
;
_exptl_crystal_colour
;
;
_exptl_crystal_density_diffrn 1.175
_exptl_crystal_description
;
;
_exptl_crystal_F_000 1344
_refine_diff_density_max 0.799
_refine_diff_density_min -0.364
_refine_diff_density_rms 0.046
_refine_ls_extinction_method none
_refine_ls_goodness_of_fit_ref 1.031
_refine_ls_hydrogen_treatment constr
_refine_ls_matrix_type full
_refine_ls_number_parameters 392
_refine_ls_number_reflns 6394
_refine_ls_number_restraints 0
_refine_ls_restrained_S_all 1.031
_refine_ls_R_factor_all 0.0509
_refine_ls_R_factor_gt 0.0448
_refine_ls_shift/su_max 0.000
_refine_ls_shift/su_mean 0.000
_refine_ls_structure_factor_coef Fsqd
_refine_ls_weighting_details 'w=1/[\s^2^(Fo^2^)+(0.0753P)^2^+1.1762P] where P=(Fo^2^+2Fc^2^)/3'
_refine_ls_weighting_scheme calc
_refine_ls_wR_factor_gt 0.1251
_refine_ls_wR_factor_ref 0.1329
_reflns_Friedel_coverage 0.000
_reflns_number_gt 5566
_reflns_number_total 6394
_reflns_threshold_expression 'I > 2\s(I)'
_cod_data_source_file ma9b02302_si_002.cif
_cod_data_source_block wujc_0103
_cod_original_cell_volume 3551.30(11)
_cod_database_code 1557172
_shelx_shelxl_version_number 2014/7
_shelx_space_group_comment
;
The symmetry employed for this shelxl refinement is uniquely defined
by the following loop, which should always be used as a source of
symmetry information in preference to the above space-group names.
They are only intended as comments.
;
_reflns_odcompleteness_completeness 96.12
_reflns_odcompleteness_iscentric 1
_reflns_odcompleteness_theta 66.97
_olex2_refinement_description
;
1. Fixed Uiso
 At 1.2 times of:
  All C(H) groups, All C(H,H) groups
 At 1.5 times of:
  All C(H,H,H) groups
2.a Secondary CH2 refined with riding coordinates:
 C15(H15A,H15B), C17(H17A,H17B)
2.b Aromatic/amide H refined with riding coordinates:
 C2(H2), C4(H4), C21(H21), C23(H23), C32(H32), C34(H34), C35(H35), C36(H36)
2.c Idealised Me refined as rotating group:
 C8(H8A,H8B,H8C), C9(H9A,H9B,H9C), C10(H10A,H10B,H10C), C12(H12A,H12B,H12C),
 C13(H13A,H13B,H13C), C14(H14A,H14B,H14C), C16(H16A,H16B,H16C), C25(H25A,H25B,
 H25C), C26(H26A,H26B,H26C), C27(H27A,H27B,H27C), C29(H29A,H29B,H29C), C30(H30A,
 H30B,H30C), C31(H31A,H31B,H31C)
;
_olex2_date_sample_data_collection 2019-01-03
_olex2_submission_special_instructions 'No special instructions were received'

loop_
_space_group_symop_operation_xyz
'x, y, z'
'-x, y+1/2, -z+1/2'
'-x, -y, -z'
'x, -y-1/2, z-1/2'

loop_
_atom_site_label
_atom_site_type_symbol
_atom_site_fract_x
_atom_site_fract_y
_atom_site_fract_z
_atom_site_U_iso_or_equiv
_atom_site_adp_type
_atom_site_occupancy
_atom_site_site_symmetry_order
_atom_site_calc_flag
_atom_site_refinement_flags_posn
Zn1 Zn 0.14064(2) 0.13615(2) 0.11597(2) 0.04667(12) Uani 1 1 d .
F1 F 0.43740(16) 0.06104(16) 0.0179(3) 0.1274(10) Uani 1 1 d .
O1 O 0.03527(10) 0.08082(8) 0.11937(13) 0.0494(4) Uani 1 1 d .
O2 O 0.21458(11) 0.19187(9) 0.22595(13) 0.0518(4) Uani 1 1 d .
N1 N 0.08210(11) 0.22378(10) 0.02079(14) 0.0427(4) Uani 1 1 d .
N2 N 0.21815(13) 0.06316(11) 0.05956(16) 0.0500(4) Uani 1 1 d .
C1 C -0.05533(13) 0.19185(12) 0.08155(17) 0.0436(4) Uani 1 1 d .
C2 C -0.12094(14) 0.23888(12) 0.10210(18) 0.0479(5) Uani 1 1 d .
H2 H -0.1378 0.2823 0.0629 0.057 Uiso 1 1 calc R
C3 C -0.16202(14) 0.22305(13) 0.17909(18) 0.0489(5) Uani 1 1 d .
C4 C -0.13353(15) 0.15752(13) 0.23688(18) 0.0486(5) Uani 1 1 d .
H4 H -0.1603 0.1459 0.2890 0.058 Uiso 1 1 calc R
C5 C -0.06710(14) 0.10860(12) 0.22068(16) 0.0436(4) Uani 1 1 d .
C6 C -0.02738(13) 0.12568(11) 0.14072(17) 0.0427(4) Uani 1 1 d .
C7 C -0.03792(16) 0.03764(13) 0.28696(18) 0.0516(5) Uani 1 1 d .
C8 C -0.0608(2) -0.03402(14) 0.2209(2) 0.0707(8) Uani 1 1 d .
H8A H -0.1248 -0.0373 0.1931 0.106 Uiso 1 1 calc GR
H8B H -0.0398 -0.0779 0.2622 0.106 Uiso 1 1 calc GR
H8C H -0.0319 -0.0316 0.1663 0.106 Uiso 1 1 calc GR
C9 C 0.06400(18) 0.03898(16) 0.3377(2) 0.0642(6) Uani 1 1 d .
H9A H 0.0962 0.0382 0.2859 0.096 Uiso 1 1 calc GR
H9B H 0.0803 -0.0046 0.3809 0.096 Uiso 1 1 calc GR
H9C H 0.0791 0.0842 0.3778 0.096 Uiso 1 1 calc GR
C10 C -0.0850(2) 0.03227(19) 0.3732(2) 0.0755(8) Uani 1 1 d .
H10A H -0.0709 0.0764 0.4159 0.113 Uiso 1 1 calc GR
H10B H -0.0646 -0.0123 0.4133 0.113 Uiso 1 1 calc GR
H10C H -0.1490 0.0293 0.3446 0.113 Uiso 1 1 calc GR
C11 C -0.23705(18) 0.27469(16) 0.1973(2) 0.0625(6) Uani 1 1 d .
C12 C -0.2608(3) 0.2575(3) 0.2968(4) 0.1165(16) Uani 1 1 d .
H12A H -0.2804 0.2058 0.2964 0.175 Uiso 1 1 calc GR
H12B H -0.3083 0.2906 0.3038 0.175 Uiso 1 1 calc GR
H12C H -0.2087 0.2652 0.3530 0.175 Uiso 1 1 calc GR
C13 C -0.3161(3) 0.2691(5) 0.1120(4) 0.211(5) Uani 1 1 d .
H13A H -0.2980 0.2665 0.0495 0.317 Uiso 1 1 calc GR
H13B H -0.3535 0.3128 0.1107 0.317 Uiso 1 1 calc GR
H13C H -0.3492 0.2241 0.1190 0.317 Uiso 1 1 calc GR
C14 C -0.2018(4) 0.3567(2) 0.2136(5) 0.1242(18) Uani 1 1 d .
H14A H -0.1515 0.3588 0.2729 0.186 Uiso 1 1 calc GR
H14B H -0.2488 0.3894 0.2231 0.186 Uiso 1 1 calc GR
H14C H -0.1830 0.3730 0.1548 0.186 Uiso 1 1 calc GR
C15 C -0.01687(14) 0.20877(13) -0.00757(17) 0.0473(5) Uani 1 1 d .
H15A H -0.0293 0.1661 -0.0543 0.057 Uiso 1 1 calc R
H15B H -0.0477 0.2526 -0.0436 0.057 Uiso 1 1 calc R
C16 C 0.11121(18) 0.23284(15) -0.0743(2) 0.0592(6) Uani 1 1 d .
H16A H 0.1737 0.2468 -0.0576 0.089 Uiso 1 1 calc GR
H16B H 0.0759 0.2717 -0.1158 0.089 Uiso 1 1 calc GR
H16C H 0.1029 0.1858 -0.1113 0.089 Uiso 1 1 calc GR
C17 C 0.10325(13) 0.29350(11) 0.08549(17) 0.0437(4) Uani 1 1 d .
H17A H 0.0740 0.2896 0.1405 0.052 Uiso 1 1 calc R
H17B H 0.0779 0.3371 0.0443 0.052 Uiso 1 1 calc R
C18 C 0.20258(13) 0.30708(11) 0.13095(17) 0.0425(4) Uani 1 1 d .
C19 C 0.25271(14) 0.25599(12) 0.20400(17) 0.0437(4) Uani 1 1 d .
C20 C 0.34278(14) 0.27473(14) 0.25468(18) 0.0501(5) Uani 1 1 d .
C21 C 0.37739(16) 0.34206(16) 0.2280(2) 0.0584(6) Uani 1 1 d .
H21 H 0.4363 0.3546 0.2623 0.070 Uiso 1 1 calc R
C22 C 0.33054(17) 0.39183(14) 0.1542(2) 0.0553(5) Uani 1 1 d .
C23 C 0.24193(16) 0.37305(12) 0.10625(18) 0.0478(5) Uani 1 1 d .
H23 H 0.2081 0.4052 0.0565 0.057 Uiso 1 1 calc R
C24 C 0.39916(17) 0.22397(18) 0.3406(2) 0.0648(7) Uani 1 1 d .
C25 C 0.4089(3) 0.1449(2) 0.3022(3) 0.1026(14) Uani 1 1 d .
H25A H 0.3513 0.1202 0.2854 0.154 Uiso 1 1 calc GR
H25B H 0.4505 0.1166 0.3543 0.154 Uiso 1 1 calc GR
H25C H 0.4311 0.1478 0.2424 0.154 Uiso 1 1 calc GR
C26 C 0.4949(2) 0.2553(3) 0.3831(4) 0.1240(19) Uani 1 1 d .
H26A H 0.5242 0.2592 0.3289 0.186 Uiso 1 1 calc GR
H26B H 0.5286 0.2217 0.4349 0.186 Uiso 1 1 calc GR
H26C H 0.4918 0.3046 0.4121 0.186 Uiso 1 1 calc GR
C27 C 0.3540(2) 0.2208(2) 0.4271(2) 0.0853(10) Uani 1 1 d .
H27A H 0.3450 0.2714 0.4485 0.128 Uiso 1 1 calc GR
H27B H 0.3916 0.1933 0.4834 0.128 Uiso 1 1 calc GR
H27C H 0.2969 0.1957 0.4042 0.128 Uiso 1 1 calc GR
C28 C 0.3756(2) 0.46569(17) 0.1335(3) 0.0722(8) Uani 1 1 d .
C29 C 0.4722(2) 0.4491(2) 0.1250(4) 0.0960(12) Uani 1 1 d .
H29A H 0.5094 0.4340 0.1905 0.144 Uiso 1 1 calc GR
H29B H 0.4968 0.4940 0.1026 0.144 Uiso 1 1 calc GR
H29C H 0.4704 0.4091 0.0765 0.144 Uiso 1 1 calc GR
C30 C 0.3797(3) 0.5203(2) 0.2228(4) 0.1023(14) Uani 1 1 d .
H30A H 0.3202 0.5276 0.2311 0.154 Uiso 1 1 calc GR
H30B H 0.4037 0.5682 0.2087 0.154 Uiso 1 1 calc GR
H30C H 0.4179 0.4993 0.2843 0.154 Uiso 1 1 calc GR
C31 C 0.3237(3) 0.5036(2) 0.0360(4) 0.1050(13) Uani 1 1 d .
H31A H 0.3146 0.4681 -0.0194 0.158 Uiso 1 1 calc GR
H31B H 0.3573 0.5464 0.0220 0.158 Uiso 1 1 calc GR
H31C H 0.2664 0.5204 0.0434 0.158 Uiso 1 1 calc GR
C32 C 0.29971(18) 0.08516(15) 0.0535(2) 0.0619(6) Uani 1 1 d .
H32 H 0.3186 0.1346 0.0708 0.074 Uiso 1 1 calc R
C33 C 0.3559(2) 0.03591(19) 0.0223(3) 0.0749(8) Uani 1 1 d .
C34 C 0.3307(2) -0.03727(19) -0.0036(3) 0.0787(8) Uani 1 1 d .
H34 H 0.3691 -0.0708 -0.0245 0.094 Uiso 1 1 calc R
C35 C 0.2464(2) -0.05948(16) 0.0023(2) 0.0696(7) Uani 1 1 d .
H35 H 0.2265 -0.1087 -0.0151 0.084 Uiso 1 1 calc R
C36 C 0.19188(17) -0.00837(14) 0.0340(2) 0.0564(5) Uani 1 1 d .
H36 H 0.1351 -0.0238 0.0379 0.068 Uiso 1 1 calc R

loop_
_atom_site_aniso_label
_atom_site_aniso_U_11
_atom_site_aniso_U_22
_atom_site_aniso_U_33
_atom_site_aniso_U_23
_atom_site_aniso_U_13
_atom_site_aniso_U_12
Zn1 0.04155(18) 0.03265(17) 0.0677(2) 0.00150(11) 0.01774(13) 0.00084(10)
F1 0.0759(13) 0.1158(18) 0.216(3) -0.0176(19) 0.0840(17) -0.0035(12)
O1 0.0483(8) 0.0305(7) 0.0732(10) 0.0003(6) 0.0227(7) -0.0029(6)
O2 0.0526(8) 0.0401(8) 0.0587(9) 0.0072(6) 0.0077(7) -0.0021(6)
N1 0.0397(8) 0.0361(8) 0.0524(9) 0.0020(7) 0.0121(7) -0.0038(7)
N2 0.0478(10) 0.0418(9) 0.0627(11) 0.0009(8) 0.0188(8) 0.0038(8)
C1 0.0353(9) 0.0392(10) 0.0534(11) 0.0041(8) 0.0067(8) -0.0046(8)
C2 0.0400(10) 0.0381(10) 0.0614(13) 0.0077(9) 0.0058(9) 0.0005(8)
C3 0.0403(10) 0.0444(11) 0.0597(12) -0.0001(9) 0.0089(9) 0.0012(9)
C4 0.0455(11) 0.0463(11) 0.0553(12) 0.0008(9) 0.0154(9) -0.0010(9)
C5 0.0404(10) 0.0367(10) 0.0512(11) 0.0015(8) 0.0077(8) -0.0052(8)
C6 0.0377(9) 0.0332(9) 0.0550(11) -0.0012(8) 0.0084(8) -0.0057(7)
C7 0.0556(12) 0.0405(11) 0.0561(12) 0.0060(9) 0.0097(10) -0.0015(9)
C8 0.093(2) 0.0399(12) 0.0709(16) 0.0082(11) 0.0077(14) -0.0145(13)
C9 0.0636(15) 0.0544(14) 0.0666(15) 0.0078(11) 0.0031(12) 0.0077(11)
C10 0.0807(18) 0.0754(19) 0.0731(18) 0.0293(15) 0.0251(14) 0.0061(15)
C11 0.0550(13) 0.0587(14) 0.0741(16) -0.0005(12) 0.0173(12) 0.0144(11)
C12 0.101(3) 0.147(4) 0.116(3) 0.015(3) 0.053(2) 0.056(3)
C13 0.086(3) 0.347(10) 0.154(5) -0.136(6) -0.050(3) 0.124(5)
C14 0.126(4) 0.071(2) 0.189(6) -0.022(3) 0.065(4) 0.012(2)
C15 0.0408(10) 0.0452(11) 0.0525(11) 0.0043(9) 0.0060(8) -0.0070(8)
C16 0.0652(14) 0.0552(13) 0.0626(14) -0.0010(11) 0.0263(11) -0.0101(11)
C17 0.0404(10) 0.0323(9) 0.0568(12) 0.0018(8) 0.0100(8) -0.0005(8)
C18 0.0396(10) 0.0341(9) 0.0532(11) -0.0018(8) 0.0111(8) -0.0015(8)
C19 0.0404(10) 0.0374(10) 0.0542(11) -0.0008(8) 0.0141(8) 0.0019(8)
C20 0.0397(10) 0.0563(13) 0.0551(12) -0.0020(10) 0.0137(9) 0.0028(9)
C21 0.0402(11) 0.0689(15) 0.0649(14) -0.0066(12) 0.0115(10) -0.0125(10)
C22 0.0543(12) 0.0501(13) 0.0658(14) -0.0083(11) 0.0232(11) -0.0160(10)
C23 0.0509(11) 0.0378(10) 0.0553(12) -0.0007(9) 0.0149(9) -0.0047(9)
C24 0.0460(12) 0.0794(18) 0.0648(15) 0.0067(13) 0.0073(10) 0.0130(12)
C25 0.100(3) 0.105(3) 0.097(3) 0.004(2) 0.015(2) 0.062(2)
C26 0.0527(18) 0.180(5) 0.117(3) 0.047(3) -0.0165(19) -0.002(2)
C27 0.086(2) 0.106(3) 0.0631(17) 0.0137(17) 0.0181(15) 0.0247(19)
C28 0.0728(17) 0.0575(15) 0.094(2) -0.0084(14) 0.0354(15) -0.0282(13)
C29 0.084(2) 0.085(2) 0.136(3) -0.015(2) 0.059(2) -0.0391(19)
C30 0.108(3) 0.074(2) 0.141(4) -0.039(2) 0.060(3) -0.045(2)
C31 0.119(3) 0.074(2) 0.128(3) 0.026(2) 0.044(3) -0.035(2)
C32 0.0559(13) 0.0499(13) 0.0855(18) -0.0048(12) 0.0284(12) -0.0039(10)
C33 0.0559(15) 0.0762(19) 0.102(2) -0.0040(16) 0.0373(15) 0.0033(13)
C34 0.0768(18) 0.0710(18) 0.093(2) -0.0157(16) 0.0304(16) 0.0197(15)
C35 0.0744(17) 0.0497(14) 0.0821(18) -0.0140(13) 0.0158(14) 0.0044(12)
C36 0.0541(12) 0.0442(12) 0.0697(15) -0.0015(10) 0.0139(11) -0.0018(10)

loop_
_atom_type_symbol
_atom_type_description
_atom_type_scat_dispersion_real
_atom_type_scat_dispersion_imag
_atom_type_scat_source
C C 0.0181 0.0091 'International Tables Vol C Tables 4.2.6.8 and 6.1.1.4'
H H 0.0000 0.0000 'International Tables Vol C Tables 4.2.6.8 and 6.1.1.4'
F F 0.0727 0.0534 'International Tables Vol C Tables 4.2.6.8 and 6.1.1.4'
N N 0.0311 0.0180 'International Tables Vol C Tables 4.2.6.8 and 6.1.1.4'
O O 0.0492 0.0322 'International Tables Vol C Tables 4.2.6.8 and 6.1.1.4'
Zn Zn -1.5491 0.6778 'International Tables Vol C Tables 4.2.6.8 and 6.1.1.4'

loop_
_geom_angle_atom_site_label_1
_geom_angle_atom_site_label_2
_geom_angle_atom_site_label_3
_geom_angle
O1 Zn1 N1 99.48(7)
O1 Zn1 N2 105.74(7)
O2 Zn1 O1 125.83(7)
O2 Zn1 N1 100.24(7)
O2 Zn1 N2 109.54(8)
N2 Zn1 N1 116.14(8)
C6 O1 Zn1 111.64(12)
C19 O2 Zn1 117.93(14)
C15 N1 Zn1 106.06(12)
C15 N1 C17 110.32(16)
C16 N1 Zn1 116.37(15)
C16 N1 C15 108.36(18)
C16 N1 C17 110.73(17)
C17 N1 Zn1 104.84(12)
C32 N2 Zn1 119.41(17)
C32 N2 C36 118.8(2)
C36 N2 Zn1 121.68(16)
C2 C1 C6 120.4(2)
C2 C1 C15 120.04(19)
C6 C1 C15 119.50(19)
C3 C2 C1 122.0(2)
C2 C3 C4 116.8(2)
C2 C3 C11 120.8(2)
C4 C3 C11 122.4(2)
C5 C4 C3 123.7(2)
C4 C5 C6 118.11(19)
C4 C5 C7 121.6(2)
C6 C5 C7 120.3(2)
O1 C6 C1 119.6(2)
O1 C6 C5 121.53(19)
C5 C6 C1 118.91(19)
C8 C7 C5 110.0(2)
C8 C7 C9 108.9(2)
C9 C7 C5 110.87(19)
C10 C7 C5 111.9(2)
C10 C7 C8 108.3(2)
C10 C7 C9 106.8(2)
C3 C11 C14 109.1(3)
C12 C11 C3 112.9(2)
C12 C11 C14 102.6(4)
C13 C11 C3 109.8(3)
C13 C11 C12 110.5(4)
C13 C11 C14 111.7(5)
N1 C15 C1 114.57(17)
N1 C17 C18 114.29(17)
C19 C18 C17 119.62(18)
C23 C18 C17 119.43(19)
C23 C18 C19 120.75(19)
O2 C19 C18 120.27(18)
O2 C19 C20 121.2(2)
C18 C19 C20 118.5(2)
C19 C20 C24 121.1(2)
C21 C20 C19 117.8(2)
C21 C20 C24 121.0(2)
C22 C21 C20 124.7(2)
C21 C22 C23 116.7(2)
C21 C22 C28 119.8(2)
C23 C22 C28 123.5(3)
C22 C23 C18 121.5(2)
C25 C24 C20 111.2(3)
C25 C24 C26 106.9(3)
C25 C24 C27 110.0(3)
C26 C24 C20 111.6(3)
C27 C24 C20 109.0(2)
C27 C24 C26 108.1(3)
C22 C28 C29 110.0(3)
C22 C28 C30 108.4(3)
C30 C28 C29 109.6(3)
C31 C28 C22 112.1(3)
C31 C28 C29 108.3(3)
C31 C28 C30 108.5(3)
N2 C32 C33 120.9(3)
F1 C33 C32 118.4(3)
F1 C33 C34 120.3(3)
C34 C33 C32 121.3(3)
C33 C34 C35 117.5(3)
C36 C35 C34 119.5(3)
N2 C36 C35 122.0(2)

loop_
_geom_bond_atom_site_label_1
_geom_bond_atom_site_label_2
_geom_bond_distance
Zn1 O1 1.9023(15)
Zn1 O2 1.8963(16)
Zn1 N1 2.0634(17)
Zn1 N2 2.0352(19)
F1 C33 1.344(3)
O1 C6 1.336(3)
O2 C19 1.343(3)
N1 C15 1.492(3)
N1 C16 1.482(3)
N1 C17 1.496(3)
N2 C32 1.336(3)
N2 C36 1.342(3)
C1 C2 1.390(3)
C1 C6 1.418(3)
C1 C15 1.509(3)
C2 C3 1.384(3)
C3 C4 1.401(3)
C3 C11 1.540(3)
C4 C5 1.398(3)
C5 C6 1.410(3)
C5 C7 1.538(3)
C7 C8 1.536(4)
C7 C9 1.538(3)
C7 C10 1.532(4)
C11 C12 1.519(5)
C11 C13 1.445(5)
C11 C14 1.540(5)
C17 C18 1.509(3)
C18 C19 1.410(3)
C18 C23 1.392(3)
C19 C20 1.414(3)
C20 C21 1.387(4)
C20 C24 1.544(3)
C21 C22 1.384(4)
C22 C23 1.387(3)
C22 C28 1.535(3)
C24 C25 1.509(5)
C24 C26 1.536(4)
C24 C27 1.513(4)
C28 C29 1.548(5)
C28 C30 1.536(5)
C28 C31 1.510(5)
C32 C33 1.369(4)
C33 C34 1.367(5)
C34 C35 1.377(5)
C35 C36 1.375(4)
